data_4336589
loop_
_publ_author_name
'Xuan Xiao'
'Chun Y. Liu'
'Qiao He'
'Mei Juan Han'
'Miao Meng'
'Hao Lei'
'Xin Lu'

_publ_section_title
;
 Control of the Charge Distribution and Modulation of the Class II-III
 Transition in Weakly Coupled Mo2-Mo2 Systems
;
_journal_name_full 'Inorganic Chemistry'
_journal_page_first 12624
_journal_page_last 12633
_journal_paper_doi 10.1021/ic4017855
_journal_volume 52
_journal_year 2013
_chemical_formula_moiety '[Mo2(DAniF)3]2(OOCC6H4CSS) 5CH2Cl2'
_chemical_formula_sum 'C103 H98 Cl10 Mo4 N12 O14 S2'
_chemical_formula_weight 2530.31
_chemical_name_common '[Mo2(DAniF)3]2(OOCC6H4CSS) 5CH2Cl2'
_chemical_name_systematic
; 
 ? 
;
_space_group_IT_number 2
_symmetry_cell_setting triclinic
_symmetry_space_group_name_Hall '-P 1'
_symmetry_space_group_name_H-M 'P -1'
_atom_sites_solution_hydrogens geom
_atom_sites_solution_primary direct
_atom_sites_solution_secondary difmap
_audit_creation_method SHELXL-97
_cell_angle_alpha 78.011(4)
_cell_angle_beta 76.725(4)
_cell_angle_gamma 73.832(4)
_cell_formula_units_Z 1
_cell_length_a 10.0805(4)
_cell_length_b 13.8790(7)
_cell_length_c 20.4467(10)
_cell_measurement_reflns_used 5864
_cell_measurement_temperature 150(2)
_cell_measurement_theta_max 66.8207
_cell_measurement_theta_min 3.3456
_cell_volume 2642.3(2)
_computing_molecular_graphics XP
_computing_publication_material XCIF
_computing_structure_refinement 'SHELXL-97 (Sheldrick, 1997)'
_computing_structure_solution 'SHELXS-97 (Sheldrick, 1990)'
_diffrn_ambient_temperature 150(2)
_diffrn_detector_area_resol_mean 10.5058
_diffrn_measured_fraction_theta_full 0.967
_diffrn_measured_fraction_theta_max 0.967
_diffrn_measurement_device_type 'Xcalibur, Atlas, Gemini ultra'
_diffrn_measurement_method 'phi and omega scans'
_diffrn_radiation_monochromator graphite
_diffrn_radiation_source 'fine-focus sealed tube'
_diffrn_radiation_type CuK\a
_diffrn_radiation_wavelength 1.54178
_diffrn_reflns_av_R_equivalents 0.0452
_diffrn_reflns_av_sigmaI/netI 0.0562
_diffrn_reflns_limit_h_max 11
_diffrn_reflns_limit_h_min -11
_diffrn_reflns_limit_k_max 16
_diffrn_reflns_limit_k_min -13
_diffrn_reflns_limit_l_max 24
_diffrn_reflns_limit_l_min -23
_diffrn_reflns_number 16091
_diffrn_reflns_theta_full 66.95
_diffrn_reflns_theta_max 66.95
_diffrn_reflns_theta_min 3.36
_exptl_absorpt_coefficient_mu 7.054
_exptl_absorpt_correction_T_max 0.7193
_exptl_absorpt_correction_T_min 0.4176
_exptl_absorpt_correction_type multi-scan
_exptl_absorpt_process_details
;
CrysAlisPro, Agilent Technologies,
Version 1.171.35.19 (release 27-10-2011 CrysAlis171 .NET)
(compiled Oct 27 2011,15:02:11)
empirical absorption correction using spherical harmonics,
 implemented in SCALE3 ABSPACK scaling algorithm.
;
_exptl_crystal_colour green
_exptl_crystal_density_diffrn 1.590
_exptl_crystal_description needle
_exptl_crystal_F_000 1282
_exptl_crystal_size_max 0.15
_exptl_crystal_size_mid 0.10
_exptl_crystal_size_min 0.05
_refine_diff_density_max 1.337
_refine_diff_density_min -1.080
_refine_diff_density_rms 0.120
_refine_ls_extinction_method none
_refine_ls_goodness_of_fit_ref 0.915
_refine_ls_hydrogen_treatment mixed
_refine_ls_matrix_type full
_refine_ls_number_parameters 685
_refine_ls_number_reflns 9094
_refine_ls_number_restraints 1325
_refine_ls_restrained_S_all 0.907
_refine_ls_R_factor_all 0.0675
_refine_ls_R_factor_gt 0.0529
_refine_ls_shift/su_max 0.033
_refine_ls_shift/su_mean 0.000
_refine_ls_structure_factor_coef Fsqd
_refine_ls_weighting_details 'calc w=1/[\s^2^(Fo^2^)+(0.0852P)^2^+9.5780P] where P=(Fo^2^+2Fc^2^)/3'
_refine_ls_weighting_scheme calc
_refine_ls_wR_factor_gt 0.1325
_refine_ls_wR_factor_ref 0.1475
_reflns_number_gt 7215
_reflns_number_total 9094
_reflns_threshold_expression >2sigma(I)
_cod_data_source_file ic4017855_si_001_2.cif
_cod_data_source_block OOSS
_cod_database_code 4336589

loop_
_symmetry_equiv_pos_as_xyz
'x, y, z'
'-x, -y, -z'

loop_
_atom_site_label
_atom_site_type_symbol
_atom_site_fract_x
_atom_site_fract_y
_atom_site_fract_z
_atom_site_U_iso_or_equiv
_atom_site_adp_type
_atom_site_occupancy
_atom_site_symmetry_multiplicity
_atom_site_calc_flag
_atom_site_refinement_flags
_atom_site_disorder_assembly
_atom_site_disorder_group
Mo1 Mo -1.6200(4) -0.7033(3) 0.2720(2) 0.0248(10) Uani 0.50 1 d PU A 1
Mo2 Mo -1.5804(5) -0.5584(4) 0.24419(18) 0.0233(9) Uani 0.50 1 d PU A 1
S1 S -1.7985(6) -0.6733(5) 0.3785(2) 0.0280(9) Uani 0.50 1 d P A 1
S2 S -1.7473(4) -0.4688(3) 0.33718(18) 0.0257(7) Uani 0.50 1 d P A 1
C1A C -1.8301(12) -0.5517(8) 0.3920(6) 0.0261(17) Uani 0.50 1 d PDU A 1
C2A C -1.9282(12) -0.5191(8) 0.4531(6) 0.028(2) Uani 0.50 1 d PDU . 1
C3A C -1.9222(14) -0.4353(8) 0.4795(7) 0.029(2) Uani 0.50 1 d PDU . 1
C4A C -2.0325(13) -0.5712(9) 0.4857(7) 0.029(2) Uani 0.50 1 d PDU . 1
Mo3 Mo -1.6199(5) -0.7021(4) 0.27194(18) 0.0261(10) Uani 0.50 1 d PU A 2
Mo4 Mo -1.5840(5) -0.5556(4) 0.2432(2) 0.0240(9) Uani 0.50 1 d PU A 2
O11 O -1.7595(14) -0.6666(12) 0.3580(7) 0.032(3) Uani 0.50 1 d P A 2
O12 O -1.7207(10) -0.5108(7) 0.3291(5) 0.027(2) Uani 0.50 1 d P A 2
C1B C -1.7831(12) -0.5768(9) 0.3701(6) 0.0267(16) Uani 0.50 1 d PDU A 2
C2B C -1.8809(12) -0.5429(8) 0.4312(6) 0.028(2) Uani 0.50 1 d PDU A 2
C3B C -1.8728(13) -0.4599(8) 0.4570(6) 0.031(2) Uani 0.50 1 d PDU . 2
C4B C -1.9844(13) -0.5962(9) 0.4641(6) 0.032(2) Uani 0.50 1 d PDU . 2
N1 N -1.7941(4) -0.6643(3) 0.2192(2) 0.0243(8) Uani 1 1 d . . .
N2 N -1.7488(4) -0.5057(3) 0.1868(2) 0.0232(8) Uani 1 1 d . . .
N3 N -1.4828(4) -0.7549(3) 0.1841(2) 0.0273(9) Uani 1 1 d . . .
N4 N -1.4289(4) -0.5989(3) 0.1551(2) 0.0240(8) Uani 1 1 d . . .
N5 N -1.4542(4) -0.7518(3) 0.3308(2) 0.0246(8) Uani 1 1 d . . .
N6 N -1.4218(4) -0.5899(3) 0.3039(2) 0.0252(8) Uani 1 1 d . . .
C10 C -1.8257(5) -0.5699(4) 0.1868(2) 0.0262(9) Uani 1 1 d U A .
H10A H -1.9015 -0.5485 0.1642 0.031 Uiso 1 1 calc R . .
C11 C -1.8822(3) -0.7303(2) 0.21853(19) 0.0281(9) Uani 1 1 d GU A .
C12 C -1.8212(3) -0.8337(2) 0.2211(2) 0.0408(11) Uani 1 1 d GU . .
H12A H -1.7268 -0.8588 0.2242 0.049 Uiso 1 1 calc R A .
C13 C -1.9014(3) -0.89957(17) 0.2192(2) 0.0449(13) Uani 1 1 d GU A .
H13A H -1.8606 -0.9688 0.2209 0.054 Uiso 1 1 calc R . .
C14 C -2.0425(3) -0.8620(2) 0.2146(2) 0.0362(11) Uani 1 1 d GDU . .
C15 C -2.1035(2) -0.7586(2) 0.21200(19) 0.0308(10) Uani 1 1 d GU A .
H15A H -2.1979 -0.7335 0.2089 0.037 Uiso 1 1 calc R . .
C16 C -2.0233(3) -0.69277(16) 0.21396(18) 0.0297(10) Uani 1 1 d GU . .
H16A H -2.0641 -0.6236 0.2122 0.036 Uiso 1 1 calc R A .
O1 O -2.1305(4) -0.9196(3) 0.2100(2) 0.0472(11) Uani 1 1 d D A .
C17 C -2.0736(7) -1.0256(5) 0.2174(5) 0.068(2) Uani 1 1 d DU . .
H17A H -2.1440 -1.0589 0.2155 0.102 Uiso 1 1 calc R A .
H17B H -2.0430 -1.0487 0.2603 0.102 Uiso 1 1 calc R . .
H17C H -1.9950 -1.0412 0.1812 0.102 Uiso 1 1 calc R . .
C21 C -1.7932(3) -0.40225(17) 0.15465(16) 0.0252(9) Uani 1 1 d GU A .
C22 C -1.9339(3) -0.3504(2) 0.16324(16) 0.0304(10) Uani 1 1 d GU . .
H22A H -2.0018 -0.3822 0.1906 0.036 Uiso 1 1 calc R A .
C23 C -1.9734(2) -0.2510(2) 0.13100(19) 0.0357(11) Uani 1 1 d GU A .
H23A H -2.0676 -0.2164 0.1367 0.043 Uiso 1 1 calc R . .
C24 C -1.8720(3) -0.20350(18) 0.09016(18) 0.0358(11) Uani 1 1 d GDU . .
C25 C -1.7312(3) -0.2553(2) 0.08157(17) 0.0353(11) Uani 1 1 d GU A .
H25A H -1.6633 -0.2235 0.0542 0.042 Uiso 1 1 calc R . .
C26 C -1.6918(2) -0.3547(2) 0.11381(17) 0.0300(9) Uani 1 1 d GU . .
H26A H -1.5976 -0.3894 0.1081 0.036 Uiso 1 1 calc R A .
O2 O -1.9214(5) -0.1061(3) 0.0595(3) 0.0544(12) Uani 1 1 d D A .
C27 C -1.8200(8) -0.0548(5) 0.0190(5) 0.070(2) Uani 1 1 d DU . .
H27A H -1.8662 0.0133 0.0021 0.104 Uiso 1 1 calc R A .
H27B H -1.7706 -0.0899 -0.0186 0.104 Uiso 1 1 calc R . .
H27C H -1.7546 -0.0529 0.0459 0.104 Uiso 1 1 calc R . .
C30 C -1.4152(5) -0.6904(4) 0.1414(3) 0.0288(9) Uani 1 1 d U A .
H30A H -1.3577 -0.7100 0.1014 0.035 Uiso 1 1 calc R . .
C31 C -1.4790(4) -0.84623(18) 0.16027(16) 0.0304(10) Uani 1 1 d GU A .
C32 C -1.4324(4) -0.9406(2) 0.19792(14) 0.0330(10) Uani 1 1 d GU . .
H32A H -1.4001 -0.9449 0.2378 0.040 Uiso 1 1 calc R A .
C33 C -1.4341(4) -1.02846(18) 0.17598(17) 0.0352(11) Uani 1 1 d GU A .
H33A H -1.4029 -1.0916 0.2012 0.042 Uiso 1 1 calc R . .
C34 C -1.4824(4) -1.02203(19) 0.11640(18) 0.0380(11) Uani 1 1 d GDU . .
C35 C -1.5291(4) -0.9277(2) 0.07876(15) 0.0407(11) Uani 1 1 d GU A .
H35A H -1.5614 -0.9234 0.0389 0.049 Uiso 1 1 calc R . .
C36 C -1.5274(4) -0.83980(19) 0.10069(16) 0.0369(11) Uani 1 1 d GU . .
H36A H -1.5585 -0.7767 0.0755 0.044 Uiso 1 1 calc R A .
O3 O -1.4867(5) -1.1038(3) 0.0894(2) 0.0480(11) Uani 1 1 d D A .
C37 C -1.4186(7) -1.1995(4) 0.1174(4) 0.0508(16) Uani 1 1 d DU . .
H37A H -1.4257 -1.2492 0.0929 0.076 Uiso 1 1 calc R A .
H37B H -1.4616 -1.2138 0.1642 0.076 Uiso 1 1 calc R . .
H37C H -1.3215 -1.2017 0.1146 0.076 Uiso 1 1 calc R . .
C41 C -1.3505(3) -0.5352(2) 0.10619(13) 0.0258(9) Uani 1 1 d GU A .
C42 C -1.3563(4) -0.5249(3) 0.03774(15) 0.0342(10) Uani 1 1 d GU . .
H42A H -1.4107 -0.5586 0.0242 0.041 Uiso 1 1 calc R A .
C43 C -1.2807(4) -0.4640(3) -0.01043(11) 0.0385(11) Uani 1 1 d GU A .
H43A H -1.2845 -0.4570 -0.0562 0.046 Uiso 1 1 calc R . .
C44 C -1.1994(4) -0.4135(3) 0.00987(14) 0.0344(11) Uani 1 1 d GDU . .
C45 C -1.1936(3) -0.4239(2) 0.07832(15) 0.0318(10) Uani 1 1 d GU A .
H45A H -1.1392 -0.3901 0.0919 0.038 Uiso 1 1 calc R . .
C46 C -1.2692(4) -0.4848(2) 0.12649(11) 0.0285(9) Uani 1 1 d GU . .
H46A H -1.2654 -0.4917 0.1723 0.034 Uiso 1 1 calc R A .
O4 O -1.1307(5) -0.3544(3) -0.04222(19) 0.0487(11) Uani 1 1 d D A .
C47 C -1.0448(7) -0.3029(5) -0.0249(3) 0.0520(16) Uani 1 1 d DU . .
H47A H -1.0023 -0.2652 -0.0653 0.078 Uiso 1 1 calc R A .
H47B H -0.9728 -0.3511 -0.0034 0.078 Uiso 1 1 calc R . .
H47C H -1.1008 -0.2571 0.0059 0.078 Uiso 1 1 calc R . .
C50 C -1.3909(5) -0.6837(4) 0.3377(2) 0.0270(9) Uani 1 1 d U A .
H50A H -1.3250 -0.7014 0.3661 0.032 Uiso 1 1 calc R . .
C51 C -1.4099(3) -0.85529(17) 0.36295(17) 0.0269(9) Uani 1 1 d GU A .
C52 C -1.5089(2) -0.9130(2) 0.38618(18) 0.0309(10) Uani 1 1 d GU . .
H52A H -1.6019 -0.8844 0.3814 0.037 Uiso 1 1 calc R A .
C53 C -1.4689(3) -1.0134(2) 0.41658(17) 0.0319(10) Uani 1 1 d GU A .
H53A H -1.5351 -1.0520 0.4321 0.038 Uiso 1 1 calc R . .
C54 C -1.3299(3) -1.05603(17) 0.42374(18) 0.0322(10) Uani 1 1 d GDU . .
C55 C -1.2309(3) -0.9983(2) 0.40050(19) 0.0390(12) Uani 1 1 d GU A .
H55A H -1.1379 -1.0269 0.4053 0.047 Uiso 1 1 calc R . .
C56 C -1.2709(3) -0.8980(2) 0.37011(18) 0.0336(11) Uani 1 1 d GU . .
H56A H -1.2047 -0.8594 0.3546 0.040 Uiso 1 1 calc R A .
O5 O -1.2807(4) -1.1534(3) 0.4546(2) 0.0435(10) Uani 1 1 d D A .
C57 C -1.3726(7) -1.2192(4) 0.4693(3) 0.0431(14) Uani 1 1 d DU . .
H57A H -1.3251 -1.2858 0.4879 0.065 Uiso 1 1 calc R A .
H57B H -1.4011 -1.2223 0.4282 0.065 Uiso 1 1 calc R . .
H57C H -1.4540 -1.1938 0.5017 0.065 Uiso 1 1 calc R . .
C61 C -1.3580(3) -0.51221(19) 0.31116(18) 0.0285(9) Uani 1 1 d GU A .
C62 C -1.4312(3) -0.4124(2) 0.29426(19) 0.0352(10) Uani 1 1 d GU . .
H62A H -1.5186 -0.3988 0.2819 0.042 Uiso 1 1 calc R A .
C63 C -1.3738(3) -0.33288(17) 0.29577(19) 0.0378(11) Uani 1 1 d GU A .
H63A H -1.4228 -0.2661 0.2845 0.045 Uiso 1 1 calc R . .
C64 C -1.2432(3) -0.3532(2) 0.31420(19) 0.0344(11) Uani 1 1 d GDU . .
C65 C -1.1700(3) -0.4530(2) 0.33111(19) 0.0350(11) Uani 1 1 d GU A .
H65A H -1.0826 -0.4666 0.3434 0.042 Uiso 1 1 calc R . .
C66 C -1.2274(3) -0.53250(17) 0.32959(18) 0.0334(10) Uani 1 1 d GU . .
H66A H -1.1784 -0.5993 0.3409 0.040 Uiso 1 1 calc R A .
O6 O -1.1969(5) -0.2680(3) 0.3125(2) 0.0439(10) Uani 1 1 d D A .
C67 C -1.0740(7) -0.2839(5) 0.3384(4) 0.0513(16) Uani 1 1 d DU . .
H67A H -1.0502 -0.2202 0.3339 0.077 Uiso 1 1 calc R A .
H67B H -0.9986 -0.3291 0.3134 0.077 Uiso 1 1 calc R . .
H67C H -1.0889 -0.3133 0.3855 0.077 Uiso 1 1 calc R . .
Cl1 Cl -1.6638(2) -1.11107(16) 0.33979(12) 0.0751(6) Uani 1 1 d D B 4
C1S C -1.7530(10) -1.1991(8) 0.3333(5) 0.084(3) Uani 1 1 d D B 4
H1SA H -1.8510 -1.1778 0.3541 0.101 Uiso 1 1 calc R B 4
H1SB H -1.7135 -1.2646 0.3580 0.101 Uiso 1 1 calc R B 4
Cl2 Cl -1.74191(19) -1.21124(15) 0.24796(11) 0.0652(5) Uani 1 1 d D B 4
Cl3 Cl -2.0799(4) -1.1262(3) 0.62425(18) 0.0871(9) Uani 0.70 1 d PD C 5
C2S C -2.0806(17) -1.1207(13) 0.5362(5) 0.117(3) Uani 0.70 1 d PDU C 5
H2SA H -2.1351 -1.1652 0.5308 0.140 Uiso 0.70 1 calc PR C 5
H2SB H -2.1219 -1.0520 0.5165 0.140 Uiso 0.70 1 calc PR C 5
Cl4 Cl -1.9080(5) -1.1589(3) 0.4965(2) 0.0995(11) Uani 0.70 1 d PD C 5
Cl5 Cl -1.9882(12) -1.1831(11) 0.4723(6) 0.0871(9) Uani 0.20 1 d PD D 6
C3S C -1.949(4) -1.164(3) 0.5465(17) 0.117(3) Uani 0.20 1 d PDU D 6
H3SA H -1.8627 -1.1413 0.5370 0.140 Uiso 0.20 1 calc PR D 6
H3SB H -1.9392 -1.2258 0.5794 0.140 Uiso 0.20 1 calc PR D 6
Cl6 Cl -2.0987(16) -1.0663(12) 0.5773(8) 0.0995(11) Uani 0.20 1 d PD D 6
Cl7 Cl -1.5288(8) -1.4158(4) 0.4886(3) 0.088(2) Uani 0.50 1 d PD . 7
C4S C -1.5606(16) -1.5344(10) 0.4961(9) 0.064(4) Uani 0.50 1 d PD . 7
Cl8 Cl -1.4000(4) -1.6295(4) 0.5057(2) 0.0535(10) Uani 0.50 1 d PD . 7
Cl9 Cl -1.821(2) -1.224(2) 0.5112(12) 0.0871(9) Uani 0.10 1 d PD E 8
C5S C -1.968(5) -1.245(3) 0.574(3) 0.117(3) Uani 0.10 1 d PDU E 8
H5SA H -1.9434 -1.2688 0.6191 0.140 Uiso 0.10 1 calc PR E 8
H5SB H -2.0119 -1.2918 0.5633 0.140 Uiso 0.10 1 calc PR E 8
Cl10 Cl -2.076(3) -1.119(2) 0.5679(18) 0.0995(11) Uani 0.10 1 d PD E 8

loop_
_atom_site_aniso_label
_atom_site_aniso_U_11
_atom_site_aniso_U_22
_atom_site_aniso_U_33
_atom_site_aniso_U_23
_atom_site_aniso_U_13
_atom_site_aniso_U_12
Mo1 0.0224(14) 0.0154(15) 0.0390(17) 0.0053(12) -0.0133(12) -0.0093(12)
Mo2 0.0320(15) 0.0225(15) 0.0121(11) -0.0009(10) 0.0019(10) -0.0076(11)
S1 0.031(3) 0.0239(16) 0.028(2) -0.0033(16) -0.0020(16) -0.0080(17)
S2 0.0276(17) 0.0213(18) 0.0257(14) -0.0027(14) 0.0009(12) -0.0073(15)
C1A 0.031(3) 0.022(3) 0.025(3) -0.003(3) -0.003(3) -0.009(3)
C2A 0.031(4) 0.028(4) 0.024(4) -0.003(3) -0.004(3) -0.007(3)
C3A 0.032(4) 0.027(4) 0.027(5) -0.007(4) 0.000(4) -0.009(3)
C4A 0.031(4) 0.029(4) 0.025(5) -0.005(4) 0.001(4) -0.010(3)
Mo3 0.0367(17) 0.0239(17) 0.0165(12) -0.0016(12) 0.0005(11) -0.0107(14)
Mo4 0.0238(13) 0.0169(14) 0.0355(16) 0.0021(11) -0.0117(11) -0.0112(10)
O11 0.028(8) 0.021(5) 0.046(9) -0.012(6) -0.001(5) -0.002(5)
O12 0.031(5) 0.018(5) 0.024(4) 0.000(4) -0.003(3) 0.005(4)
C1B 0.027(3) 0.027(3) 0.026(3) -0.001(3) -0.004(3) -0.009(3)
C2B 0.031(4) 0.026(4) 0.023(4) 0.000(3) -0.003(4) -0.007(3)
C3B 0.033(4) 0.030(4) 0.028(4) -0.003(3) 0.000(3) -0.009(3)
C4B 0.034(4) 0.029(4) 0.028(4) -0.001(3) -0.002(3) -0.005(3)
N1 0.028(2) 0.0190(19) 0.026(2) -0.0012(16) -0.0036(17) -0.0100(16)
N2 0.028(2) 0.0163(19) 0.025(2) 0.0012(15) -0.0043(16) -0.0088(16)
N3 0.035(2) 0.021(2) 0.027(2) -0.0005(16) -0.0056(18) -0.0106(17)
N4 0.029(2) 0.020(2) 0.025(2) -0.0025(16) -0.0058(17) -0.0083(16)
N5 0.028(2) 0.0200(19) 0.025(2) -0.0007(16) -0.0029(17) -0.0080(16)
N6 0.029(2) 0.023(2) 0.026(2) -0.0016(16) -0.0073(17) -0.0094(17)
C10 0.028(2) 0.0220(19) 0.028(2) 0.0004(16) -0.0053(17) -0.0090(16)
C11 0.028(2) 0.025(2) 0.033(2) 0.0014(18) -0.0064(18) -0.0131(17)
C12 0.036(2) 0.027(2) 0.057(2) 0.0006(19) -0.006(2) -0.0112(18)
C13 0.032(2) 0.025(2) 0.075(3) -0.005(2) -0.003(2) -0.011(2)
C14 0.034(2) 0.027(2) 0.050(3) -0.004(2) -0.004(2) -0.016(2)
C15 0.028(2) 0.027(2) 0.038(2) -0.0021(19) -0.0054(19) -0.0094(19)
C16 0.032(2) 0.021(2) 0.037(2) -0.0006(18) -0.0044(19) -0.0106(18)
O1 0.038(2) 0.031(2) 0.079(3) -0.014(2) -0.006(2) -0.0189(18)
C17 0.042(4) 0.033(3) 0.134(6) -0.029(4) -0.002(4) -0.018(3)
C21 0.031(2) 0.0203(19) 0.029(2) -0.0018(17) -0.0115(17) -0.0093(17)
C22 0.033(2) 0.023(2) 0.038(2) -0.0032(19) -0.0064(19) -0.0118(18)
C23 0.034(2) 0.026(2) 0.049(3) -0.001(2) -0.016(2) -0.007(2)
C24 0.039(2) 0.023(2) 0.048(3) 0.005(2) -0.020(2) -0.010(2)
C25 0.038(2) 0.025(2) 0.044(3) 0.006(2) -0.010(2) -0.014(2)
C26 0.033(2) 0.025(2) 0.033(2) -0.0011(17) -0.0082(18) -0.0094(17)
O2 0.050(3) 0.023(2) 0.089(3) 0.016(2) -0.031(2) -0.0105(18)
C27 0.059(4) 0.037(3) 0.107(6) 0.029(4) -0.030(4) -0.017(3)
C30 0.030(2) 0.026(2) 0.031(2) -0.0035(17) -0.0039(17) -0.0105(17)
C31 0.036(2) 0.024(2) 0.034(2) -0.0027(18) -0.0055(18) -0.0150(17)
C32 0.034(2) 0.027(2) 0.040(2) -0.0028(19) -0.0109(19) -0.0085(18)
C33 0.040(3) 0.025(2) 0.043(3) -0.002(2) -0.010(2) -0.011(2)
C34 0.047(3) 0.027(2) 0.045(3) -0.007(2) -0.009(2) -0.016(2)
C35 0.054(3) 0.034(2) 0.039(2) -0.003(2) -0.014(2) -0.016(2)
C36 0.049(3) 0.026(2) 0.040(2) 0.0006(19) -0.014(2) -0.016(2)
O3 0.073(3) 0.028(2) 0.053(3) -0.0093(18) -0.018(2) -0.019(2)
C37 0.053(4) 0.031(3) 0.076(4) -0.014(3) -0.027(3) -0.007(3)
C41 0.030(2) 0.0220(19) 0.026(2) -0.0037(16) -0.0028(17) -0.0083(17)
C42 0.040(2) 0.034(2) 0.033(2) -0.0047(19) -0.006(2) -0.018(2)
C43 0.053(3) 0.037(2) 0.027(2) -0.005(2) 0.000(2) -0.020(2)
C44 0.040(3) 0.031(2) 0.030(2) -0.0015(19) 0.002(2) -0.015(2)
C45 0.039(2) 0.026(2) 0.032(2) -0.0032(19) -0.004(2) -0.0142(19)
C46 0.037(2) 0.0224(19) 0.026(2) -0.0040(17) -0.0040(18) -0.0088(17)
O4 0.075(3) 0.050(2) 0.029(2) -0.0024(18) 0.005(2) -0.043(2)
C47 0.069(4) 0.055(4) 0.039(3) -0.005(3) 0.008(3) -0.044(3)
C50 0.030(2) 0.0259(19) 0.0262(19) -0.0023(16) -0.0086(17) -0.0074(17)
C51 0.033(2) 0.024(2) 0.025(2) -0.0005(17) -0.0089(17) -0.0073(17)
C52 0.034(2) 0.027(2) 0.032(2) -0.0037(18) -0.0061(19) -0.0081(18)
C53 0.041(2) 0.026(2) 0.031(2) 0.0006(19) -0.005(2) -0.0141(19)
C54 0.039(2) 0.023(2) 0.033(2) 0.0002(19) -0.010(2) -0.0055(19)
C55 0.035(2) 0.031(2) 0.047(3) 0.003(2) -0.010(2) -0.007(2)
C56 0.035(2) 0.028(2) 0.036(2) 0.0030(19) -0.006(2) -0.0109(19)
O5 0.051(2) 0.0231(19) 0.059(3) 0.0093(18) -0.021(2) -0.0143(17)
C57 0.059(4) 0.029(3) 0.045(3) 0.000(2) -0.012(3) -0.018(3)
C61 0.035(2) 0.025(2) 0.028(2) -0.0039(17) -0.0084(18) -0.0102(17)
C62 0.040(2) 0.030(2) 0.040(2) -0.0070(19) -0.0137(19) -0.0083(19)
C63 0.046(3) 0.026(2) 0.044(3) -0.004(2) -0.016(2) -0.008(2)
C64 0.044(3) 0.029(2) 0.033(2) -0.0055(19) -0.006(2) -0.015(2)
C65 0.037(2) 0.033(2) 0.039(2) -0.004(2) -0.011(2) -0.012(2)
C66 0.037(2) 0.029(2) 0.036(2) -0.0030(19) -0.010(2) -0.009(2)
O6 0.059(3) 0.031(2) 0.051(2) -0.0021(18) -0.016(2) -0.0245(19)
C67 0.049(4) 0.041(3) 0.072(4) -0.010(3) -0.015(3) -0.019(3)
Cl1 0.0740(12) 0.0684(12) 0.0975(15) -0.0305(11) -0.0217(11) -0.0230(10)
C1S 0.082(6) 0.106(7) 0.085(6) -0.045(6) 0.010(5) -0.053(6)
Cl2 0.0564(10) 0.0666(11) 0.0803(12) -0.0280(10) -0.0206(9) -0.0085(8)
Cl3 0.0745(19) 0.129(3) 0.0704(19) -0.0193(19) -0.0158(15) -0.0399(19)
C2S 0.233(6) 0.108(5) 0.027(4) -0.003(4) -0.023(5) -0.073(5)
Cl4 0.115(3) 0.100(3) 0.100(3) -0.038(2) 0.001(2) -0.052(2)
Cl5 0.0745(19) 0.129(3) 0.0704(19) -0.0193(19) -0.0158(15) -0.0399(19)
C3S 0.233(6) 0.108(5) 0.027(4) -0.003(4) -0.023(5) -0.073(5)
Cl6 0.115(3) 0.100(3) 0.100(3) -0.038(2) 0.001(2) -0.052(2)
Cl7 0.120(6) 0.069(4) 0.086(4) -0.027(3) 0.021(4) -0.063(4)
C4S 0.062(11) 0.070(11) 0.067(10) -0.001(9) -0.025(9) -0.021(9)
Cl8 0.053(2) 0.077(3) 0.0402(18) -0.0048(19) -0.0089(17) -0.034(2)
Cl9 0.0745(19) 0.129(3) 0.0704(19) -0.0193(19) -0.0158(15) -0.0399(19)
C5S 0.233(6) 0.108(5) 0.027(4) -0.003(4) -0.023(5) -0.073(5)
Cl10 0.115(3) 0.100(3) 0.100(3) -0.038(2) 0.001(2) -0.052(2)

loop_
_atom_type_symbol
_atom_type_description
_atom_type_scat_dispersion_real
_atom_type_scat_dispersion_imag
_atom_type_scat_source
C C 0.0181 0.0091 'International Tables Vol C Tables 4.2.6.8 and 6.1.1.4'
H H 0.0000 0.0000 'International Tables Vol C Tables 4.2.6.8 and 6.1.1.4'
Mo Mo -0.0483 2.7339 'International Tables Vol C Tables 4.2.6.8 and 6.1.1.4'
N N 0.0311 0.0180 'International Tables Vol C Tables 4.2.6.8 and 6.1.1.4'
O O 0.0492 0.0322 'International Tables Vol C Tables 4.2.6.8 and 6.1.1.4'
S S 0.3331 0.5567 'International Tables Vol C Tables 4.2.6.8 and 6.1.1.4'
Cl Cl 0.3639 0.7018 'International Tables Vol C Tables 4.2.6.8 and 6.1.1.4'

loop_
_geom_angle_atom_site_label_1
_geom_angle_atom_site_label_2
_geom_angle_atom_site_label_3
_geom_angle
_geom_angle_site_symmetry_1
_geom_angle_site_symmetry_3
N3 Mo1 Mo2 92.4(2) . .
N3 Mo1 N5 92.5(2) . .
Mo2 Mo1 N5 90.5(2) . .
N3 Mo1 N1 89.7(2) . .
Mo2 Mo1 N1 93.9(2) . .
N5 Mo1 N1 175.0(3) . .
N3 Mo1 S1 168.7(3) . .
Mo2 Mo1 S1 98.6(2) . .
N5 Mo1 S1 90.0(2) . .
N1 Mo1 S1 87.1(2) . .
N4 Mo2 Mo1 93.1(2) . .
N4 Mo2 N6 92.4(2) . .
Mo1 Mo2 N6 94.9(3) . .
N4 Mo2 N2 91.6(2) . .
Mo1 Mo2 N2 91.6(2) . .
N6 Mo2 N2 172.2(3) . .
N4 Mo2 S2 166.0(3) . .
Mo1 Mo2 S2 100.77(19) . .
N6 Mo2 S2 87.70(18) . .
N2 Mo2 S2 86.8(2) . .
C1A S1 Mo1 110.7(5) . .
C1A S2 Mo2 109.1(5) . .
C2A C1A S2 119.7(8) . .
C2A C1A S1 119.5(8) . .
S2 C1A S1 120.8(8) . .
C3A C2A C4A 118.4(9) . .
C3A C2A C1A 121.5(10) . .
C4A C2A C1A 120.1(11) . .
C3A C2A C4A 21.7(6) . 2_146
C4A C2A C4A 97.0(8) . 2_146
C1A C2A C4A 142.8(9) . 2_146
C3A C2A C3A 100.3(8) . 2_146
C4A C2A C3A 18.5(6) . 2_146
C1A C2A C3A 138.1(9) . 2_146
C4A C2A C3A 78.7(6) 2_146 2_146
C4A C3A C2A 115.1(15) 2_146 .
C4A C3A C2A 36.0(11) 2_146 2_146
C2A C3A C2A 79.7(8) . 2_146
C3A C4A C2A 125.5(16) 2_146 .
C3A C4A C2A 43.2(11) 2_146 2_146
C2A C4A C2A 83.0(8) . 2_146
O11 Mo3 Mo4 93.6(5) . .
O11 Mo3 N1 88.7(5) . .
Mo4 Mo3 N1 93.1(2) . .
O11 Mo3 N5 88.9(5) . .
Mo4 Mo3 N5 92.1(2) . .
N1 Mo3 N5 174.4(3) . .
O11 Mo3 N3 173.3(5) . .
Mo4 Mo3 N3 92.9(2) . .
N1 Mo3 N3 89.5(2) . .
N5 Mo3 N3 92.3(2) . .
O12 Mo4 N2 90.8(4) . .
O12 Mo4 Mo3 90.1(3) . .
N2 Mo4 Mo3 92.2(2) . .
O12 Mo4 N6 85.5(3) . .
N2 Mo4 N6 173.6(3) . .
Mo3 Mo4 N6 93.0(3) . .
O12 Mo4 N4 175.8(4) . .
N2 Mo4 N4 92.5(2) . .
Mo3 Mo4 N4 92.3(2) . .
N6 Mo4 N4 91.0(2) . .
C1B O11 Mo3 116.9(9) . .
C1B O12 Mo4 118.2(8) . .
O11 C1B O12 121.1(11) . .
O11 C1B C2B 121.6(10) . .
O12 C1B C2B 117.2(10) . .
C3B C2B C4B 119.5(11) . .
C3B C2B C1B 121.4(10) . .
C4B C2B C1B 119.0(10) . .
C2B C3B C4B 122.4(9) . 2_146
C2B C4B C3B 117.8(9) . 2_146
C10 N1 C11 117.7(4) . .
C10 N1 Mo3 116.0(3) . .
C11 N1 Mo3 126.2(3) . .
C10 N1 Mo1 116.4(3) . .
C11 N1 Mo1 125.8(3) . .
Mo3 N1 Mo1 0.4(2) . .
C10 N2 C21 117.7(4) . .
C10 N2 Mo4 118.6(3) . .
C21 N2 Mo4 123.3(3) . .
C10 N2 Mo2 118.0(3) . .
C21 N2 Mo2 123.9(3) . .
Mo4 N2 Mo2 0.7(2) . .
C30 N3 C31 116.7(4) . .
C30 N3 Mo1 117.8(4) . .
C31 N3 Mo1 124.3(3) . .
C30 N3 Mo3 117.4(4) . .
C31 N3 Mo3 124.7(3) . .
Mo1 N3 Mo3 0.4(3) . .
C30 N4 C41 116.5(4) . .
C30 N4 Mo2 115.6(3) . .
C41 N4 Mo2 127.6(3) . .
C30 N4 Mo4 116.2(3) . .
C41 N4 Mo4 126.9(3) . .
Mo2 N4 Mo4 1.3(3) . .
C50 N5 C51 118.8(4) . .
C50 N5 Mo1 118.6(3) . .
C51 N5 Mo1 122.6(3) . .
C50 N5 Mo3 118.1(3) . .
C51 N5 Mo3 123.1(3) . .
Mo1 N5 Mo3 0.4(2) . .
C50 N6 C61 121.7(4) . .
C50 N6 Mo2 116.1(3) . .
C61 N6 Mo2 122.1(3) . .
C50 N6 Mo4 116.8(3) . .
C61 N6 Mo4 121.3(3) . .
Mo2 N6 Mo4 0.8(3) . .
N1 C10 N2 120.0(5) . .
N1 C10 H10A 120.0 . .
N2 C10 H10A 120.0 . .
C12 C11 C16 120.0 . .
C12 C11 N1 118.1(2) . .
C16 C11 N1 121.9(2) . .
C13 C12 C11 120.0 . .
C13 C12 H12A 120.0 . .
C11 C12 H12A 120.0 . .
C14 C13 C12 120.0 . .
C14 C13 H13A 120.0 . .
C12 C13 H13A 120.0 . .
O1 C14 C13 124.9(3) . .
O1 C14 C15 115.0(3) . .
C13 C14 C15 120.0 . .
C16 C15 C14 120.0 . .
C16 C15 H15A 120.0 . .
C14 C15 H15A 120.0 . .
C15 C16 C11 120.0 . .
C15 C16 H16A 120.0 . .
C11 C16 H16A 120.0 . .
C14 O1 C17 115.9(4) . .
O1 C17 H17A 109.5 . .
O1 C17 H17B 109.5 . .
H17A C17 H17B 109.5 . .
O1 C17 H17C 109.5 . .
H17A C17 H17C 109.5 . .
H17B C17 H17C 109.5 . .
C22 C21 C26 120.0 . .
C22 C21 N2 121.4(2) . .
C26 C21 N2 118.6(2) . .
C21 C22 C23 120.0 . .
C21 C22 H22A 120.0 . .
C23 C22 H22A 120.0 . .
C22 C23 C24 120.0 . .
C22 C23 H23A 120.0 . .
C24 C23 H23A 120.0 . .
O2 C24 C25 124.3(3) . .
O2 C24 C23 115.7(3) . .
C25 C24 C23 120.0 . .
C24 C25 C26 120.0 . .
C24 C25 H25A 120.0 . .
C26 C25 H25A 120.0 . .
C25 C26 C21 120.0 . .
C25 C26 H26A 120.0 . .
C21 C26 H26A 120.0 . .
C24 O2 C27 116.9(4) . .
O2 C27 H27A 109.5 . .
O2 C27 H27B 109.5 . .
H27A C27 H27B 109.5 . .
O2 C27 H27C 109.5 . .
H27A C27 H27C 109.5 . .
H27B C27 H27C 109.5 . .
N4 C30 N3 120.8(5) . .
N4 C30 H30A 119.6 . .
N3 C30 H30A 119.6 . .
C32 C31 C36 120.0 . .
C32 C31 N3 120.3(3) . .
C36 C31 N3 119.7(3) . .
C33 C32 C31 120.0 . .
C33 C32 H32A 120.0 . .
C31 C32 H32A 120.0 . .
C34 C33 C32 120.0 . .
C34 C33 H33A 120.0 . .
C32 C33 H33A 120.0 . .
O3 C34 C35 115.0(3) . .
O3 C34 C33 125.0(3) . .
C35 C34 C33 120.0 . .
C34 C35 C36 120.0 . .
C34 C35 H35A 120.0 . .
C36 C35 H35A 120.0 . .
C35 C36 C31 120.0 . .
C35 C36 H36A 120.0 . .
C31 C36 H36A 120.0 . .
C34 O3 C37 117.6(4) . .
O3 C37 H37A 109.5 . .
O3 C37 H37B 109.5 . .
H37A C37 H37B 109.5 . .
O3 C37 H37C 109.5 . .
H37A C37 H37C 109.5 . .
H37B C37 H37C 109.5 . .
C42 C41 C46 120.0 . .
C42 C41 N4 119.1(2) . .
C46 C41 N4 120.9(2) . .
C41 C42 C43 120.0 . .
C41 C42 H42A 120.0 . .
C43 C42 H42A 120.0 . .
C44 C43 C42 120.0 . .
C44 C43 H43A 120.0 . .
C42 C43 H43A 120.0 . .
O4 C44 C43 114.8(3) . .
O4 C44 C45 125.2(3) . .
C43 C44 C45 120.0 . .
C46 C45 C44 120.0 . .
C46 C45 H45A 120.0 . .
C44 C45 H45A 120.0 . .
C45 C46 C41 120.0 . .
C45 C46 H46A 120.0 . .
C41 C46 H46A 120.0 . .
C44 O4 C47 117.4(4) . .
O4 C47 H47A 109.5 . .
O4 C47 H47B 109.5 . .
H47A C47 H47B 109.5 . .
O4 C47 H47C 109.5 . .
H47A C47 H47C 109.5 . .
H47B C47 H47C 109.5 . .
N6 C50 N5 119.7(4) . .
N6 C50 H50A 120.1 . .
N5 C50 H50A 120.1 . .
C52 C51 C56 120.0 . .
C52 C51 N5 118.7(2) . .
C56 C51 N5 121.3(2) . .
C51 C52 C53 120.0 . .
C51 C52 H52A 120.0 . .
C53 C52 H52A 120.0 . .
C54 C53 C52 120.0 . .
C54 C53 H53A 120.0 . .
C52 C53 H53A 120.0 . .
O5 C54 C55 115.5(3) . .
O5 C54 C53 124.4(3) . .
C55 C54 C53 120.0 . .
C54 C55 C56 120.0 . .
C54 C55 H55A 120.0 . .
C56 C55 H55A 120.0 . .
C55 C56 C51 120.0 . .
C55 C56 H56A 120.0 . .
C51 C56 H56A 120.0 . .
C54 O5 C57 116.9(4) . .
O5 C57 H57A 109.5 . .
O5 C57 H57B 109.5 . .
H57A C57 H57B 109.5 . .
O5 C57 H57C 109.5 . .
H57A C57 H57C 109.5 . .
H57B C57 H57C 109.5 . .
C62 C61 C66 120.0 . .
C62 C61 N6 116.0(2) . .
C66 C61 N6 123.9(2) . .
C61 C62 C63 120.0 . .
C61 C62 H62A 120.0 . .
C63 C62 H62A 120.0 . .
C62 C63 C64 120.0 . .
C62 C63 H63A 120.0 . .
C64 C63 H63A 120.0 . .
O6 C64 C65 125.6(3) . .
O6 C64 C63 114.3(3) . .
C65 C64 C63 120.0 . .
C64 C65 C66 120.0 . .
C64 C65 H65A 120.0 . .
C66 C65 H65A 120.0 . .
C65 C66 C61 120.0 . .
C65 C66 H66A 120.0 . .
C61 C66 H66A 120.0 . .
C64 O6 C67 116.3(4) . .
O6 C67 H67A 109.5 . .
O6 C67 H67B 109.5 . .
H67A C67 H67B 109.5 . .
O6 C67 H67C 109.5 . .
H67A C67 H67C 109.5 . .
H67B C67 H67C 109.5 . .
Cl1 C1S Cl2 111.8(5) . .
Cl1 C1S H1SA 109.2 . .
Cl2 C1S H1SA 109.2 . .
Cl1 C1S H1SB 109.2 . .
Cl2 C1S H1SB 109.2 . .
H1SA C1S H1SB 107.9 . .
Cl4 C2S Cl3 107.2(8) . .
Cl4 C2S H2SA 110.3 . .
Cl3 C2S H2SA 110.3 . .
Cl4 C2S H2SB 110.3 . .
Cl3 C2S H2SB 110.3 . .
H2SA C2S H2SB 108.5 . .
Cl5 C3S Cl6 103.6(13) . .
Cl5 C3S H3SA 111.0 . .
Cl6 C3S H3SA 111.0 . .
Cl5 C3S H3SB 111.0 . .
Cl6 C3S H3SB 111.0 . .
H3SA C3S H3SB 109.0 . .
Cl8 Cl7 C4S 152.4(13) 2_226 2_226
Cl8 Cl7 C4S 113.7(10) 2_226 .
C4S Cl7 C4S 76.3(11) 2_226 .
Cl8 Cl7 Cl7 136.8(8) 2_226 2_226
C4S Cl7 Cl7 49.3(8) 2_226 2_226
C4S Cl7 Cl7 27.1(5) . 2_226
Cl7 C4S Cl7 103.7(11) 2_226 .
Cl7 C4S Cl8 12.1(6) 2_226 .
Cl7 C4S Cl8 108.6(9) . .
Cl7 C4S C4S 69.5(10) 2_226 2_226
Cl7 C4S C4S 34.2(6) . 2_226
Cl8 C4S C4S 75.0(10) . 2_226
Cl7 C4S Cl8 121.1(11) 2_226 2_226
Cl7 C4S Cl8 19.9(3) . 2_226
Cl8 C4S Cl8 127.6(8) . 2_226
C4S C4S Cl8 52.6(7) 2_226 2_226
Cl7 Cl8 C4S 15.5(8) 2_226 .
Cl7 Cl8 C4S 46.4(7) 2_226 2_226
C4S Cl8 C4S 52.4(8) . 2_226
Cl9 C5S Cl10 99.0(14) . .
Cl9 C5S H5SA 112.0 . .
Cl10 C5S H5SA 112.0 . .
Cl9 C5S H5SB 112.0 . .
Cl10 C5S H5SB 112.0 . .
H5SA C5S H5SB 109.6 . .

loop_
_geom_bond_atom_site_label_1
_geom_bond_atom_site_label_2
_geom_bond_distance
_geom_bond_site_symmetry_2
Mo1 N3 2.121(6) .
Mo1 Mo2 2.096(6) .
Mo1 N5 2.158(6) .
Mo1 N1 2.153(6) .
Mo1 S1 2.512(6) .
Mo2 N4 2.153(5) .
Mo2 N6 2.126(6) .
Mo2 N2 2.159(6) .
Mo2 S2 2.518(5) .
S1 C1A 1.697(13) .
S2 C1A 1.688(12) .
C1A C2A 1.470(12) .
C2A C3A 1.401(13) .
C2A C4A 1.405(12) .
C2A C4A 1.854(17) 2_146
C2A C3A 1.946(18) 2_146
C3A C4A 0.759(14) 2_146
C3A C2A 1.946(18) 2_146
C4A C3A 0.759(14) 2_146
C4A C2A 1.854(17) 2_146
Mo3 O11 2.039(13) .
Mo3 Mo4 2.104(7) .
Mo3 N1 2.155(6) .
Mo3 N5 2.157(6) .
Mo3 N3 2.125(6) .
Mo4 O12 2.057(10) .
Mo4 N2 2.115(6) .
Mo4 N6 2.167(6) .
Mo4 N4 2.163(6) .
O11 C1B 1.266(19) .
O12 C1B 1.303(15) .
C1B C2B 1.475(12) .
C2B C3B 1.392(13) .
C2B C4B 1.409(13) .
C3B C4B 2.028(17) 2_146
C4B C3B 2.028(17) 2_146
N1 C10 1.327(6) .
N1 C11 1.446(4) .
N2 C10 1.334(6) .
N2 C21 1.441(4) .
N3 C30 1.330(6) .
N3 C31 1.437(4) .
N4 C30 1.321(6) .
N4 C41 1.436(4) .
N5 C50 1.325(6) .
N5 C51 1.442(4) .
N6 C50 1.330(6) .
N6 C61 1.448(4) .
C10 H10A 0.9300 .
C11 C12 1.3900 .
C11 C16 1.3900 .
C12 C13 1.3900 .
C12 H12A 0.9300 .
C13 C14 1.3900 .
C13 H13A 0.9300 .
C14 O1 1.378(4) .
C14 C15 1.3900 .
C15 C16 1.3900 .
C15 H15A 0.9300 .
C16 H16A 0.9300 .
O1 C17 1.411(7) .
C17 H17A 0.9600 .
C17 H17B 0.9600 .
C17 H17C 0.9600 .
C21 C22 1.3900 .
C21 C26 1.3900 .
C22 C23 1.3900 .
C22 H22A 0.9300 .
C23 C24 1.3900 .
C23 H23A 0.9300 .
C24 O2 1.373(4) .
C24 C25 1.3900 .
C25 C26 1.3900 .
C25 H25A 0.9300 .
C26 H26A 0.9300 .
O2 C27 1.418(7) .
C27 H27A 0.9600 .
C27 H27B 0.9600 .
C27 H27C 0.9600 .
C30 H30A 0.9300 .
C31 C32 1.3900 .
C31 C36 1.3900 .
C32 C33 1.3900 .
C32 H32A 0.9300 .
C33 C34 1.3900 .
C33 H33A 0.9300 .
C34 O3 1.376(4) .
C34 C35 1.3900 .
C35 C36 1.3900 .
C35 H35A 0.9300 .
C36 H36A 0.9300 .
O3 C37 1.386(7) .
C37 H37A 0.9600 .
C37 H37B 0.9600 .
C37 H37C 0.9600 .
C41 C42 1.3900 .
C41 C46 1.3900 .
C42 C43 1.3900 .
C42 H42A 0.9300 .
C43 C44 1.3900 .
C43 H43A 0.9300 .
C44 O4 1.379(4) .
C44 C45 1.3900 .
C45 C46 1.3900 .
C45 H45A 0.9300 .
C46 H46A 0.9300 .
O4 C47 1.406(7) .
C47 H47A 0.9600 .
C47 H47B 0.9600 .
C47 H47C 0.9600 .
C50 H50A 0.9300 .
C51 C52 1.3900 .
C51 C56 1.3900 .
C52 C53 1.3900 .
C52 H52A 0.9300 .
C53 C54 1.3900 .
C53 H53A 0.9300 .
C54 O5 1.374(4) .
C54 C55 1.3900 .
C55 C56 1.3900 .
C55 H55A 0.9300 .
C56 H56A 0.9300 .
O5 C57 1.418(6) .
C57 H57A 0.9600 .
C57 H57B 0.9600 .
C57 H57C 0.9600 .
C61 C62 1.3900 .
C61 C66 1.3900 .
C62 C63 1.3900 .
C62 H62A 0.9300 .
C63 C64 1.3900 .
C63 H63A 0.9300 .
C64 O6 1.378(4) .
C64 C65 1.3900 .
C65 C66 1.3900 .
C65 H65A 0.9300 .
C66 H66A 0.9300 .
O6 C67 1.402(7) .
C67 H67A 0.9600 .
C67 H67B 0.9600 .
C67 H67C 0.9600 .
Cl1 C1S 1.748(7) .
C1S Cl2 1.762(8) .
C1S H1SA 0.9700 .
C1S H1SB 0.9700 .
Cl3 C2S 1.788(11) .
C2S Cl4 1.727(15) .
C2S H2SA 0.9700 .
C2S H2SB 0.9700 .
Cl5 C3S 1.741(19) .
C3S Cl6 1.81(2) .
C3S H3SA 0.9700 .
C3S H3SB 0.9700 .
Cl7 Cl8 0.815(6) 2_226
Cl7 C4S 1.040(14) 2_226
Cl7 C4S 1.733(14) .
Cl7 Cl7 2.222(11) 2_226
C4S Cl7 1.040(14) 2_226
C4S Cl8 1.803(14) .
C4S C4S 1.80(3) 2_226
C4S Cl8 2.192(15) 2_226
Cl8 Cl7 0.815(6) 2_226
Cl8 C4S 2.192(15) 2_226
Cl9 C5S 1.78(2) .
C5S Cl10 1.78(2) .
C5S H5SA 0.9700 .
C5S H5SB 0.9700 .
